data_4504332
loop_
_publ_author_name
'Wang, Xian&#x2212;Wen'
'Chen, Jing-Zhong'
'Liu, Jian-Hong'

_publ_section_title
;
 Photoluminescent Zn(II) Metal&#x2212;Organic Frameworks Built from
 Tetrazole Ligand:&#x00A0; 2D Four-Connected Regular Honeycomb (4363)-net
;
_journal_issue 7
_journal_name_full 'Crystal Growth &amp; Design'
_journal_page_first 1227
_journal_paper_doi 10.1021/cg070330w
_journal_volume 7
_journal_year 2007
_chemical_formula_moiety 'C4 H8 N20 Zn2'
_chemical_formula_sum 'C4 H8 N20 Zn2'
_chemical_formula_weight 467.04
_chemical_name_systematic
; 
 ? 
;
_space_group_IT_number 11
_symmetry_cell_setting monoclinic
_symmetry_space_group_name_Hall '-P 2yb'
_symmetry_space_group_name_H-M 'P 1 21/m 1'
_atom_sites_solution_hydrogens geom
_atom_sites_solution_primary direct
_atom_sites_solution_secondary difmap
_audit_creation_method SHELXL-97
_cell_angle_alpha 90.00
_cell_angle_beta 119.8130(10)
_cell_angle_gamma 90.00
_cell_formula_units_Z 4
_cell_length_a 10.3400(12)
_cell_length_b 19.931(2)
_cell_length_c 10.3723(12)
_cell_measurement_reflns_used 3500
_cell_measurement_temperature 173(2)
_cell_measurement_theta_max 27.5
_cell_measurement_theta_min 0.89
_cell_volume 1854.7(4)
_computing_cell_refinement 'SAINT (Bruker, 2003)'
_computing_data_collection 'SMART (Bruker, 2003)'
_computing_data_reduction SAINT
_computing_molecular_graphics SHELXTL
_computing_publication_material SHELXTL
_computing_structure_refinement 'SHELXS-97 (Sheldrick, 1997)'
_computing_structure_solution 'SHELXS-97 (Sheldrick, 1997)'
_diffrn_ambient_temperature 173(2)
_diffrn_detector_area_resol_mean 8.35
_diffrn_measured_fraction_theta_full 0.988
_diffrn_measured_fraction_theta_max 0.988
_diffrn_measurement_device_type
;   
BRUKER SMART CCD
;
_diffrn_measurement_method '\w scans'
_diffrn_radiation_monochromator graphite
_diffrn_radiation_source 'fine-focus sealed tube'
_diffrn_radiation_type MoK\a
_diffrn_radiation_wavelength 0.71073
_diffrn_reflns_av_R_equivalents 0.0691
_diffrn_reflns_av_sigmaI/netI 0.0536
_diffrn_reflns_limit_h_max 13
_diffrn_reflns_limit_h_min -13
_diffrn_reflns_limit_k_max 26
_diffrn_reflns_limit_k_min -25
_diffrn_reflns_limit_l_max 13
_diffrn_reflns_limit_l_min -13
_diffrn_reflns_number 17093
_diffrn_reflns_theta_full 28.30
_diffrn_reflns_theta_max 28.30
_diffrn_reflns_theta_min 2.26
_diffrn_standards_decay_% negligible
_diffrn_standards_interval_count none
_diffrn_standards_number 0
_exptl_absorpt_coefficient_mu 2.623
_exptl_absorpt_correction_T_max 0.660
_exptl_absorpt_correction_T_min 0.568
_exptl_absorpt_correction_type multi-scan
_exptl_absorpt_process_details 'SADABS (Sheldrick, 1996)'
_exptl_crystal_colour colorless
_exptl_crystal_density_diffrn 1.673
_exptl_crystal_density_method 'not measured'
_exptl_crystal_description block
_exptl_crystal_F_000 928
_exptl_crystal_size_max 0.22
_exptl_crystal_size_mid 0.18
_exptl_crystal_size_min 0.16
_refine_diff_density_max 1.641
_refine_diff_density_min -1.156
_refine_diff_density_rms 0.181
_refine_ls_extinction_method SHELXL
_refine_ls_goodness_of_fit_ref 1.069
_refine_ls_hydrogen_treatment constr
_refine_ls_matrix_type full
_refine_ls_number_parameters 242
_refine_ls_number_reflns 4680
_refine_ls_number_restraints 0
_refine_ls_restrained_S_all 1.069
_refine_ls_R_factor_all 0.0683
_refine_ls_R_factor_gt 0.0543
_refine_ls_shift/su_max 0.001
_refine_ls_shift/su_mean 0.000
_refine_ls_structure_factor_coef Fsqd
_refine_ls_weighting_details 'calc w=1/[\s^2^(Fo^2^)+(0.0845P)^2^+6.8439P] where P=(Fo^2^+2Fc^2^)/3'
_refine_ls_weighting_scheme calc
_refine_ls_wR_factor_gt 0.1584
_refine_ls_wR_factor_ref 0.1632
_reflns_number_gt 3649
_reflns_number_total 4680
_reflns_threshold_expression >2sigma(I)
_cod_data_source_file cg070330wsi20070510_074500.cif
_cod_data_source_block 1
_cod_original_cell_volume 1854.6(4)
_cod_original_sg_symbol_H-M 'P 21/m'
_cod_database_code 4504332

loop_
_symmetry_equiv_pos_as_xyz
'x, y, z'
'-x, y+1/2, -z'
'-x, -y, -z'
'x, -y-1/2, z'

loop_
_atom_site_label
_atom_site_type_symbol
_atom_site_fract_x
_atom_site_fract_y
_atom_site_fract_z
_atom_site_U_iso_or_equiv
_atom_site_adp_type
_atom_site_occupancy
_atom_site_symmetry_multiplicity
_atom_site_calc_flag
_atom_site_refinement_flags
Zn1 Zn 0.62784(5) 0.40398(3) 1.45310(5) 0.01320(16) Uani 1 1 d .
Zn2 Zn 0.95358(5) 0.40491(3) 2.12343(5) 0.01326(16) Uani 1 1 d .
N1 N 0.7091(4) 0.4406(2) 1.3315(4) 0.0164(8) Uani 1 1 d .
N2 N 0.6139(5) 0.4559(2) 1.1852(4) 0.0246(9) Uani 1 1 d .
N3 N 0.6848(4) 0.4545(2) 1.1126(4) 0.0233(9) Uani 1 1 d .
N4 N 0.8320(4) 0.4393(2) 1.2082(4) 0.0163(8) Uani 1 1 d .
N5 N 0.9677(5) 0.4096(3) 1.4644(5) 0.0368(13) Uani 1 1 d .
H5A H 1.0495 0.4017 1.4607 0.044 Uiso 1 1 calc R
H5B H 0.9673 0.4043 1.5485 0.044 Uiso 1 1 calc R
N6 N 0.7566(4) 0.4199(2) 1.6714(4) 0.0146(7) Uani 1 1 d .
N7 N 0.9065(4) 0.4241(2) 1.7197(4) 0.0188(8) Uani 1 1 d .
N8 N 0.9768(4) 0.4304(2) 1.8622(4) 0.0185(8) Uani 1 1 d .
N9 N 0.8784(4) 0.4300(2) 1.9130(4) 0.0153(7) Uani 1 1 d .
N10 N 0.6124(5) 0.4200(2) 1.7926(5) 0.0225(9) Uani 1 1 d .
H10A H 0.5282 0.4152 1.7084 0.027 Uiso 1 1 calc R
H10B H 0.6118 0.4226 1.8770 0.027 Uiso 1 1 calc R
N11 N 1.1711(4) 0.4194(2) 2.2552(4) 0.0165(8) Uani 1 1 d .
N12 N 1.2216(4) 0.4230(2) 2.4038(4) 0.0201(8) Uani 1 1 d .
N13 N 1.3639(4) 0.4262(2) 2.4757(4) 0.0217(8) Uani 1 1 d .
N14 N 1.4161(4) 0.4251(2) 2.3773(4) 0.0169(8) Uani 1 1 d .
N15 N 1.2949(5) 0.4168(2) 2.1111(4) 0.0231(9) Uani 1 1 d .
H15A H 1.2106 0.4133 2.0263 0.028 Uiso 1 1 calc R
H15B H 1.3802 0.4178 2.1116 0.028 Uiso 1 1 calc R
N16 N 0.6358(7) 0.3048(2) 1.4244(5) 0.0376(12) Uani 1 1 d .
N17 N 0.6483(10) 0.2832(3) 1.3032(8) 0.066(2) Uani 1 1 d .
N18 N 0.6402(17) 0.2500 1.6280(11) 0.084(4) Uani 1 2 d S
H18A H 0.6329 0.2131 1.6656 0.101 Uiso 1 1 d .
N19 N 0.9232(5) 0.3048(2) 2.1007(6) 0.0347(12) Uani 1 1 d .
N20 N 0.8707(9) 0.2827(3) 1.9534(7) 0.065(2) Uani 1 1 d .
N21 N 1.0039(15) 0.2500 2.3248(9) 0.075(4) Uani 1 2 d S
H21A H 1.0179 0.2891 2.3747 0.090 Uiso 1 1 d .
C1 C 0.8433(5) 0.4297(2) 1.3418(5) 0.0162(9) Uani 1 1 d .
C2 C 0.7422(5) 0.4233(2) 1.7923(5) 0.0142(8) Uani 1 1 d .
C3 C 1.2931(5) 0.4205(2) 2.2416(5) 0.0147(8) Uani 1 1 d .
C4 C 0.6506(10) 0.2500 1.4966(10) 0.037(2) Uani 1 2 d S
C5 C 0.9520(11) 0.2500 2.1751(9) 0.040(2) Uani 1 2 d S

loop_
_atom_site_aniso_label
_atom_site_aniso_U_11
_atom_site_aniso_U_22
_atom_site_aniso_U_33
_atom_site_aniso_U_23
_atom_site_aniso_U_13
_atom_site_aniso_U_12
Zn1 0.0100(3) 0.0189(3) 0.0076(2) 0.00017(17) 0.00212(19) 0.00014(18)
Zn2 0.0085(3) 0.0190(3) 0.0090(2) -0.00031(17) 0.0019(2) -0.00019(18)
N1 0.0133(18) 0.023(2) 0.0116(17) 0.0019(14) 0.0049(15) 0.0022(14)
N2 0.018(2) 0.036(2) 0.0158(19) 0.0111(17) 0.0060(17) 0.0089(18)
N3 0.0136(19) 0.041(3) 0.0161(19) 0.0061(17) 0.0080(16) 0.0072(17)
N4 0.0115(18) 0.023(2) 0.0123(17) 0.0017(14) 0.0045(15) 0.0020(14)
N5 0.019(2) 0.077(4) 0.012(2) 0.009(2) 0.0058(18) 0.006(2)
N6 0.0094(17) 0.025(2) 0.0071(16) -0.0013(13) 0.0020(14) 0.0035(14)
N7 0.0079(17) 0.036(2) 0.0122(17) -0.0005(16) 0.0048(15) 0.0014(15)
N8 0.0112(18) 0.030(2) 0.0121(18) -0.0005(15) 0.0039(15) 0.0006(15)
N9 0.0099(18) 0.027(2) 0.0079(16) -0.0014(14) 0.0034(14) -0.0048(14)
N10 0.016(2) 0.037(2) 0.0133(18) 0.0032(16) 0.0063(16) -0.0039(17)
N11 0.0123(18) 0.025(2) 0.0083(16) -0.0031(14) 0.0022(14) 0.0016(14)
N12 0.0121(19) 0.034(2) 0.0092(17) 0.0026(15) 0.0018(15) 0.0003(16)
N13 0.0132(19) 0.033(2) 0.0146(19) 0.0010(16) 0.0036(16) 0.0011(16)
N14 0.0077(17) 0.029(2) 0.0108(17) 0.0000(15) 0.0023(14) -0.0013(14)
N15 0.016(2) 0.038(3) 0.0091(17) 0.0014(16) 0.0014(15) 0.0006(17)
N16 0.067(4) 0.024(2) 0.022(2) -0.0013(18) 0.022(2) -0.001(2)
N17 0.132(7) 0.029(3) 0.072(4) -0.004(3) 0.077(5) -0.003(4)
N18 0.187(14) 0.030(5) 0.058(6) 0.000 0.077(8) 0.000
N19 0.026(2) 0.018(2) 0.045(3) -0.0029(19) 0.007(2) -0.0029(17)
N20 0.114(6) 0.034(3) 0.034(3) 0.002(2) 0.027(4) 0.006(3)
N21 0.154(11) 0.028(4) 0.031(4) 0.000 0.037(6) 0.000
C1 0.010(2) 0.023(2) 0.014(2) -0.0018(17) 0.0050(17) -0.0038(17)
C2 0.011(2) 0.013(2) 0.0106(19) -0.0004(15) -0.0002(16) -0.0002(15)
C3 0.013(2) 0.013(2) 0.0111(19) 0.0019(15) 0.0003(16) 0.0010(15)
C4 0.036(5) 0.024(4) 0.035(4) 0.000 0.005(4) 0.000
C5 0.057(6) 0.023(4) 0.022(4) 0.000 0.006(4) 0.000

loop_
_atom_type_symbol
_atom_type_description
_atom_type_scat_dispersion_real
_atom_type_scat_dispersion_imag
_atom_type_scat_source
C C 0.0033 0.0016 'International Tables Vol C Tables 4.2.6.8 and 6.1.1.4'
N N 0.0061 0.0033 'International Tables Vol C Tables 4.2.6.8 and 6.1.1.4'
O O 0.0106 0.0060 'International Tables Vol C Tables 4.2.6.8 and 6.1.1.4'
Zn Zn 0.2839 1.4301 'International Tables Vol C Tables 4.2.6.8 and 6.1.1.4'
H H 0.0000 0.0000 'International Tables Vol C Tables 4.2.6.8 and 6.1.1.4'

loop_
_geom_angle_atom_site_label_1
_geom_angle_atom_site_label_2
_geom_angle_atom_site_label_3
_geom_angle
_geom_angle_site_symmetry_1
_geom_angle_site_symmetry_3
N14 Zn1 N1 114.08(16) 1_454 .
N14 Zn1 N6 113.58(15) 1_454 .
N1 Zn1 N6 114.23(16) . .
N14 Zn1 N16 105.7(2) 1_454 .
N1 Zn1 N16 102.01(19) . .
N6 Zn1 N16 105.69(18) . .
N4 Zn2 N9 114.44(16) 1_556 .
N4 Zn2 N11 113.27(16) 1_556 .
N9 Zn2 N11 114.24(16) . .
N4 Zn2 N19 107.4(2) 1_556 .
N9 Zn2 N19 99.7(2) . .
N11 Zn2 N19 106.33(18) . .
C1 N1 N2 105.4(4) . .
C1 N1 Zn1 129.4(3) . .
N2 N1 Zn1 119.4(3) . .
N3 N2 N1 109.8(4) . .
N2 N3 N4 109.3(4) . .
C1 N4 N3 105.9(4) . .
C1 N4 Zn2 131.2(3) . 1_554
N3 N4 Zn2 118.4(3) . 1_554
C1 N5 H5A 120.0 . .
C1 N5 H5B 120.0 . .
H5A N5 H5B 120.0 . .
C2 N6 N7 106.7(3) . .
C2 N6 Zn1 138.5(3) . .
N7 N6 Zn1 114.7(3) . .
N8 N7 N6 108.4(3) . .
N7 N8 N9 109.9(4) . .
C2 N9 N8 106.2(3) . .
C2 N9 Zn2 130.8(3) . .
N8 N9 Zn2 118.0(3) . .
C2 N10 H10A 120.0 . .
C2 N10 H10B 120.0 . .
H10A N10 H10B 120.0 . .
C3 N11 N12 105.5(3) . .
C3 N11 Zn2 137.2(3) . .
N12 N11 Zn2 116.9(3) . .
N13 N12 N11 110.2(4) . .
N12 N13 N14 109.3(4) . .
C3 N14 N13 105.2(4) . .
C3 N14 Zn1 133.2(3) . 1_656
N13 N14 Zn1 118.5(3) . 1_656
C3 N15 H15A 120.0 . .
C3 N15 H15B 120.0 . .
H15A N15 H15B 120.0 . .
C4 N16 N17 102.9(6) . .
C4 N16 Zn1 138.6(5) . .
N17 N16 Zn1 117.9(4) . .
N17 N17 N16 108.0(3) 4_565 .
C4 N18 H18A 120.4 . .
C5 N19 N20 103.6(5) . .
C5 N19 Zn2 142.7(5) . .
N20 N19 Zn2 112.9(4) . .
N20 N20 N19 108.2(3) 4_565 .
C5 N21 H21A 120.7 . .
N5 C1 N4 124.8(4) . .
N5 C1 N1 125.6(4) . .
N4 C1 N1 109.5(4) . .
N6 C2 N10 125.2(4) . .
N6 C2 N9 108.9(4) . .
N10 C2 N9 125.9(4) . .
N11 C3 N14 109.8(4) . .
N11 C3 N15 125.6(4) . .
N14 C3 N15 124.5(4) . .
N16 C4 N16 115.8(8) 4_565 .
N16 C4 N18 120.9(5) 4_565 .
N16 C4 N18 120.9(5) . .
N19 C5 N19 116.5(8) 4_565 .
N19 C5 N21 121.7(4) 4_565 .
N19 C5 N21 121.7(4) . .

loop_
_geom_bond_atom_site_label_1
_geom_bond_atom_site_label_2
_geom_bond_distance
_geom_bond_site_symmetry_2
Zn1 N14 1.969(4) 1_454
Zn1 N1 1.971(4) .
Zn1 N6 2.001(4) .
Zn1 N16 2.006(5) .
Zn2 N4 1.981(4) 1_556
Zn2 N9 1.983(4) .
Zn2 N11 1.988(4) .
Zn2 N19 2.015(5) .
N1 C1 1.356(6) .
N1 N2 1.370(5) .
N2 N3 1.286(6) .
N3 N4 1.376(5) .
N4 C1 1.344(6) .
N4 Zn2 1.981(4) 1_554
N5 C1 1.344(6) .
N5 H5A 0.8800 .
N5 H5B 0.8800 .
N6 C2 1.336(6) .
N6 N7 1.375(5) .
N7 N8 1.288(5) .
N8 N9 1.359(5) .
N9 C2 1.348(5) .
N10 C2 1.345(6) .
N10 H10A 0.8800 .
N10 H10B 0.8800 .
N11 C3 1.338(6) .
N11 N12 1.361(5) .
N12 N13 1.278(6) .
N13 N14 1.371(5) .
N14 C3 1.352(5) .
N14 Zn1 1.969(4) 1_656
N15 C3 1.365(6) .
N15 H15A 0.8800 .
N15 H15B 0.8800 .
N16 C4 1.290(7) .
N16 N17 1.394(7) .
N17 N17 1.322(11) 4_565
N18 C4 1.420(13) .
N18 H18A 0.8525 .
N19 C5 1.285(6) .
N19 N20 1.414(8) .
N20 N20 1.304(12) 4_565
N21 C5 1.367(11) .
N21 H21A 0.9063 .
C4 N16 1.290(7) 4_565
C5 N19 1.285(6) 4_565
